data_4329494
loop_
_publ_author_name
'Manuel G. Basallote'
'M. Jes\'us Fern\'andez-Trujillo'
'Jose \'Angel Pino-Chamorro'
'Tom\'as F. Beltr\'an'
'Carolina Corao'
'Rosa Llusar'
'Maxim Sokolov'
'Cristian Vicent'

_publ_contact_author_name
;
;
_publ_section_title
;
 Water-Soluble Mo3S4 Clusters Bearing Hydroxypropyl Diphosphine Ligands:
 Synthesis, Crystal Structure, Aqueous Speciation, and Kinetics of
 Substitution Reactions
;
_journal_name_full 'Inorganic Chemistry'
_journal_page_first 6794
_journal_page_last 6802
_journal_paper_doi 10.1021/ic300517g
_journal_volume 51
_journal_year 2012
_chemical_absolute_configuration ad
_chemical_formula_moiety 'C42 H79 Mo3 O12 P6 S4, F6 P, 5(O)'
_chemical_formula_sum 'C42 H133 F6 Mo3 O17 P7 S4'
_chemical_formula_weight 1657.33
_chemical_name_systematic
;
 ? 
;
_space_group_crystal_system monoclinic
_space_group_IT_number 5
_space_group_name_Hall 'C 2y'
_space_group_name_H-M_alt 'C 1 2 1'
_symmetry_space_group_name_Hall 'C 2y'
_symmetry_space_group_name_H-M 'C 1 2 1'
_atom_sites_solution_hydrogens geom
_atom_sites_solution_primary direct
_atom_sites_solution_secondary difmap
_audit_creation_date 2012-05-15
_audit_creation_method
;
  Olex2 1.2-alpha
  (compiled May  9 2012 12:37:22, GUI svn.r4230)
;
_cell_angle_alpha 90.00
_cell_angle_beta 108.184(4)
_cell_angle_gamma 90.00
_cell_formula_units_Z 4
_cell_length_a 26.4129(10)
_cell_length_b 15.3050(5)
_cell_length_c 18.5707(7)
_cell_measurement_reflns_used 13120
_cell_measurement_temperature 167.7
_cell_measurement_theta_max 29.3063
_cell_measurement_theta_min 2.8956
_cell_volume 7132.3(5)
_computing_cell_refinement
;
CrysAlisPro, Agilent Technologies,
Version 1.171.35.11 (release 16-05-2011 CrysAlis171 .NET)
(compiled May 16 2011,17:55:39)
;
_computing_data_collection
;
CrysAlisPro, Agilent Technologies,
Version 1.171.35.11 (release 16-05-2011 CrysAlis171 .NET)
(compiled May 16 2011,17:55:39)
;
_computing_data_reduction
;
CrysAlisPro, Agilent Technologies,
Version 1.171.35.11 (release 16-05-2011 CrysAlis171 .NET)
(compiled May 16 2011,17:55:39)
;
_computing_molecular_graphics
;
O. V. Dolomanov, L. J. Bourhis, R. J. Gildea, J. A. K. Howard and H. Puschmann,
OLEX2: a complete structure solution, refinement and analysis program.
J. Appl. Cryst. (2009). 42, 339-341.
;
_computing_publication_material
;
O. V. Dolomanov, L. J. Bourhis, R. J. Gildea, J. A. K. Howard and H. Puschmann,
OLEX2: a complete structure solution, refinement and analysis program.
J. Appl. Cryst. (2009). 42, 339-341.
;
_computing_structure_refinement
;
SHELXL, G.M. Sheldrick, Acta Cryst.
(2008). A64, 112-122
;
_computing_structure_solution
;
SHELXS, G.M. Sheldrick, Acta Cryst.
(2008). A64, 112-122
;
_diffrn_ambient_temperature 167.7
_diffrn_detector_area_resol_mean 10.4051
_diffrn_measured_fraction_theta_full 0.998
_diffrn_measured_fraction_theta_max 0.998
_diffrn_measurement_details
;
  1 omega  -60.00  -31.00   1.0000   34.0000
omega____ theta____ kappa____ phi______ frames
    -      -11.5596  136.0000   76.0000 29

  2 omega  -30.00   54.00   1.0000   34.0000
omega____ theta____ kappa____ phi______ frames
    -      -11.5596   37.0000  -30.0000 84

  3 omega  -45.00  -18.00   1.0000   34.0000
omega____ theta____ kappa____ phi______ frames
    -       12.2627  -77.0000 -120.0000 27

  4 omega  -14.00   13.00   1.0000   34.0000
omega____ theta____ kappa____ phi______ frames
    -       12.2627  -37.0000  120.0000 27

  5 omega  -57.00  -30.00   1.0000   34.0000
omega____ theta____ kappa____ phi______ frames
    -       12.2627  -37.0000  -30.0000 27

  6 omega  -20.00   91.00   1.0000   34.0000
omega____ theta____ kappa____ phi______ frames
    -       12.2627   77.0000   60.0000 111

  7 omega  -86.00  -45.00   1.0000   34.0000
omega____ theta____ kappa____ phi______ frames
    -      -11.5596  151.0000  121.0000 41

  8 omega  -14.00   88.00   1.0000   34.0000
omega____ theta____ kappa____ phi______ frames
    -       12.2627   37.0000  -30.0000 102
;
_diffrn_measurement_device_type 'SuperNova, Dual, Cu at zero, Atlas'
_diffrn_measurement_method '\w scans'
_diffrn_orient_matrix_UB_11 -0.0081367000
_diffrn_orient_matrix_UB_12 -0.0399801000
_diffrn_orient_matrix_UB_13 0.0122457000
_diffrn_orient_matrix_UB_21 0.0121558000
_diffrn_orient_matrix_UB_22 -0.0233938000
_diffrn_orient_matrix_UB_23 -0.0231943000
_diffrn_orient_matrix_UB_31 0.0241890000
_diffrn_orient_matrix_UB_32 -0.0016566000
_diffrn_orient_matrix_UB_33 0.0304686000
_diffrn_radiation_monochromator mirror
_diffrn_radiation_type 'Mo K\a'
_diffrn_radiation_wavelength 0.7107
_diffrn_reflns_av_R_equivalents 0.0487
_diffrn_reflns_av_unetI/netI 0.0555
_diffrn_reflns_limit_h_max 31
_diffrn_reflns_limit_h_min -31
_diffrn_reflns_limit_k_max 18
_diffrn_reflns_limit_k_min -17
_diffrn_reflns_limit_l_max 22
_diffrn_reflns_limit_l_min -22
_diffrn_reflns_number 35148
_diffrn_reflns_theta_full 25.00
_diffrn_reflns_theta_max 25.00
_diffrn_reflns_theta_min 2.90
_diffrn_source 'SuperNova (Mo) X-ray Source'
_diffrn_source_current n/a
_diffrn_source_voltage n/a
_exptl_absorpt_coefficient_mu 0.865
_exptl_absorpt_correction_T_max 1.00000
_exptl_absorpt_correction_T_min 0.75515
_exptl_absorpt_correction_type multi-scan
_exptl_absorpt_process_details
;
CrysAlisPro, Agilent Technologies,
Version 1.171.35.11 (release 16-05-2011 CrysAlis171 .NET)
(compiled May 16 2011,17:55:39)
empirical absorption correction using spherical harmonics,
 implemented in SCALE3 ABSPACK scaling algorithm.
;
_exptl_crystal_colour brownish
_exptl_crystal_colour_modifier brownish
_exptl_crystal_density_diffrn 1.543
_exptl_crystal_F_000 3480
_exptl_crystal_size_max 0.17
_exptl_crystal_size_mid 0.12
_exptl_crystal_size_min 0.05
_refine_diff_density_max 1.238
_refine_diff_density_min -0.462
_refine_diff_density_rms 0.110
_refine_ls_abs_structure_details 'Flack H D (1983), Acta Cryst. A39, 876-881'
_refine_ls_abs_structure_Flack 0.43(4)
_refine_ls_extinction_method none
_refine_ls_goodness_of_fit_ref 1.076
_refine_ls_hydrogen_treatment constr
_refine_ls_matrix_type full
_refine_ls_number_parameters 721
_refine_ls_number_reflns 11948
_refine_ls_number_restraints 1
_refine_ls_restrained_S_all 1.076
_refine_ls_R_factor_all 0.0625
_refine_ls_R_factor_gt 0.0508
_refine_ls_shift/su_max 0.001
_refine_ls_shift/su_mean 0.000
_refine_ls_structure_factor_coef Fsqd
_refine_ls_weighting_details 'calc w=1/[\s^2^(Fo^2^)+(0.0856P)^2^+14.7125P] where P=(Fo^2^+2Fc^2^)/3'
_refine_ls_weighting_scheme calc
_refine_ls_wR_factor_gt 0.1388
_refine_ls_wR_factor_ref 0.1491
_reflns_number_gt 10375
_reflns_number_total 11948
_reflns_threshold_expression >2sigma(I)
_cod_data_source_file ic300517g_si_002.cif
_cod_data_source_block str1250
_cod_original_cell_volume 7132.3(4)
_cod_database_code 4329494
_chemical_oxdiff_formula 'C42 H133 F6 Mo3 O17 P7 S4'
_reflns_odcompleteness_completeness 99.80
_reflns_odcompleteness_iscentric 1
_reflns_odcompleteness_theta 26.32

loop_
_space_group_symop_id
_space_group_symop_operation_xyz
1 'x, y, z'
2 '-x, y, -z'
3 'x+1/2, y+1/2, z'
4 '-x+1/2, y+1/2, -z'

loop_
_atom_site_label
_atom_site_type_symbol
_atom_site_fract_x
_atom_site_fract_y
_atom_site_fract_z
_atom_site_U_iso_or_equiv
_atom_site_adp_type
_atom_site_occupancy
_atom_site_symmetry_multiplicity
_atom_site_calc_flag
_atom_site_refinement_flags
_atom_site_disorder_assembly
_atom_site_disorder_group
Mo1 Mo 0.59832(2) 0.49049(4) 0.73984(3) 0.02920(16) Uani 1 1 d . . .
Mo2 Mo 0.67705(3) 0.38752(4) 0.71002(4) 0.03042(17) Uani 1 1 d . . .
Mo3 Mo 0.68648(2) 0.57027(4) 0.71339(4) 0.02845(16) Uani 1 1 d . . .
S4 S 0.61927(7) 0.48692(15) 0.62423(9) 0.0335(4) Uani 1 1 d . . .
S5 S 0.64198(7) 0.37100(13) 0.81035(12) 0.0328(5) Uani 1 1 d . . .
S6 S 0.65295(8) 0.59807(13) 0.81358(11) 0.0319(5) Uani 1 1 d . . .
P7 P 0.55522(7) 0.49929(14) 0.84337(11) 0.0360(5) Uani 1 1 d . . .
S8 S 0.75111(7) 0.46987(14) 0.77692(10) 0.0331(4) Uani 1 1 d . . .
P9 P 0.53252(8) 0.61823(15) 0.69230(12) 0.0385(5) Uani 1 1 d . . .
P1 P 0.75678(8) 0.67756(16) 0.78402(13) 0.0404(5) Uani 1 1 d . . .
P3 P 0.74194(9) 0.58639(14) 0.62173(12) 0.0394(5) Uani 1 1 d . . .
P4 P 0.73464(8) 0.26206(15) 0.77582(13) 0.0383(5) Uani 1 1 d . . .
P5 P 0.61851(10) 0.25458(16) 0.65255(14) 0.0486(6) Uani 1 1 d . . .
O2 O 0.6603(2) 0.6794(4) 0.6511(3) 0.0400(13) Uani 1 1 d . . .
O6 O 0.5278(2) 0.4343(4) 0.6873(3) 0.0391(13) Uani 1 1 d . . .
O8 O 0.7027(2) 0.3447(4) 0.6244(3) 0.0422(13) Uani 1 1 d . . .
C15 C 0.5229(3) 0.6071(6) 0.8373(5) 0.043(2) Uani 1 1 d . . .
H15A H 0.4999 0.6076 0.8690 0.051 Uiso 1 1 calc R . .
H15B H 0.5499 0.6519 0.8556 0.051 Uiso 1 1 calc R . .
C16 C 0.8139(3) 0.6740(7) 0.7442(6) 0.054(3) Uani 1 1 d . . .
H16A H 0.8378 0.7228 0.7628 0.065 Uiso 1 1 calc R . .
H16B H 0.8338 0.6201 0.7585 0.065 Uiso 1 1 calc R . .
C20 C 0.4904(3) 0.6264(6) 0.7557(5) 0.046(2) Uani 1 1 d . . .
H20A H 0.4754 0.6847 0.7524 0.055 Uiso 1 1 calc R . .
H20B H 0.4611 0.5851 0.7393 0.055 Uiso 1 1 calc R . .
C17 C 0.4952(3) 0.4299(6) 0.6108(5) 0.047(2) Uani 1 1 d . . .
H17A H 0.4749 0.3759 0.6024 0.056 Uiso 1 1 calc R . .
H17B H 0.5173 0.4298 0.5778 0.056 Uiso 1 1 calc R . .
C18 C 0.6945(4) 0.1630(6) 0.7672(7) 0.061(3) Uani 1 1 d . . .
H18A H 0.7174 0.1122 0.7821 0.073 Uiso 1 1 calc R . .
H18B H 0.6721 0.1667 0.7996 0.073 Uiso 1 1 calc R . .
C12 C 0.4845(3) 0.5960(7) 0.5984(5) 0.056(3) Uani 1 1 d . . .
H12A H 0.4577 0.6417 0.5868 0.067 Uiso 1 1 calc R . .
H12B H 0.5031 0.5992 0.5609 0.067 Uiso 1 1 calc R . .
C1 C 0.6302(4) 0.6911(6) 0.5743(5) 0.047(2) Uani 1 1 d . . .
H1A H 0.6084 0.7432 0.5692 0.057 Uiso 1 1 calc R . .
H1B H 0.6067 0.6415 0.5572 0.057 Uiso 1 1 calc R . .
C19 C 0.7029(4) 0.6201(7) 0.5262(5) 0.053(2) Uani 1 1 d . . .
H19A H 0.7270 0.6339 0.4977 0.063 Uiso 1 1 calc R . .
H19B H 0.6808 0.5716 0.5011 0.063 Uiso 1 1 calc R . .
C21 C 0.6669(4) 0.7001(7) 0.5247(6) 0.054(2) Uani 1 1 d . . .
H21A H 0.6894 0.7510 0.5414 0.065 Uiso 1 1 calc R . .
H21B H 0.6450 0.7104 0.4728 0.065 Uiso 1 1 calc R . .
C25 C 0.7884(4) 0.6794(6) 0.6558(6) 0.056(2) Uani 1 1 d . . .
H25A H 0.8163 0.6775 0.6319 0.068 Uiso 1 1 calc R . .
H25B H 0.7693 0.7341 0.6421 0.068 Uiso 1 1 calc R . .
C26 C 0.4567(3) 0.5082(7) 0.5911(5) 0.056(3) Uani 1 1 d . . .
H26A H 0.4334 0.5016 0.5394 0.068 Uiso 1 1 calc R . .
H26B H 0.4347 0.5075 0.6242 0.068 Uiso 1 1 calc R . .
P2 P 0.68342(10) 0.46850(18) 0.31969(12) 0.0529(6) Uani 1 1 d . . .
C5 C 0.5990(3) 0.4875(7) 0.9417(4) 0.0435(18) Uani 1 1 d . . .
H5A H 0.6086 0.4264 0.9507 0.052 Uiso 1 1 calc R . .
H5B H 0.6315 0.5199 0.9471 0.052 Uiso 1 1 calc R . .
C8 C 0.7853(3) 0.4993(6) 0.6073(5) 0.046(2) Uani 1 1 d . . .
H8A H 0.8154 0.4939 0.6532 0.055 Uiso 1 1 calc R . .
H8B H 0.7657 0.4447 0.6007 0.055 Uiso 1 1 calc R . .
C10 C 0.5550(4) 0.7327(6) 0.6896(6) 0.048(2) Uani 1 1 d . . .
H10A H 0.5628 0.7575 0.7399 0.058 Uiso 1 1 calc R . .
H10B H 0.5879 0.7321 0.6770 0.058 Uiso 1 1 calc R . .
C14 C 0.4989(3) 0.4243(6) 0.8373(5) 0.042(2) Uani 1 1 d . . .
H14A H 0.4830 0.4409 0.8759 0.050 Uiso 1 1 calc R . .
H14B H 0.4720 0.4325 0.7884 0.050 Uiso 1 1 calc R . .
C2 C 0.5156(4) 0.7922(7) 0.6339(7) 0.066(3) Uani 1 1 d . F .
H2A H 0.5106 0.7712 0.5828 0.079 Uiso 1 1 calc R . .
H2B H 0.4815 0.7888 0.6431 0.079 Uiso 1 1 calc R . .
C3 C 0.8070(4) 0.5101(6) 0.5404(5) 0.050(2) Uani 1 1 d . I .
H3A H 0.7773 0.5107 0.4938 0.060 Uiso 1 1 calc R . .
H3B H 0.8249 0.5661 0.5448 0.060 Uiso 1 1 calc R . .
F1 F 0.7052(2) 0.4921(5) 0.2510(3) 0.0689(15) Uani 1 1 d . . .
F2 F 0.7354(3) 0.4109(4) 0.3577(4) 0.0742(18) Uani 1 1 d . . .
F3 F 0.7141(3) 0.5545(4) 0.3630(4) 0.087(2) Uani 1 1 d . . .
F4 F 0.6628(3) 0.4453(5) 0.3876(4) 0.102(3) Uani 1 1 d . . .
F6 F 0.6307(3) 0.5254(5) 0.2788(4) 0.086(2) Uani 1 1 d . . .
F7 F 0.6549(3) 0.3853(5) 0.2742(4) 0.087(2) Uani 1 1 d . . .
C4 C 0.6594(4) 0.1554(6) 0.6818(6) 0.062(3) Uani 1 1 d . . .
H4A H 0.6364 0.1046 0.6752 0.075 Uiso 1 1 calc R . .
H4B H 0.6822 0.1479 0.6502 0.075 Uiso 1 1 calc R . .
C6 C 0.6778(4) 0.3455(6) 0.5451(5) 0.054(2) Uani 1 1 d . . .
H6A H 0.7047 0.3484 0.5198 0.065 Uiso 1 1 calc R . .
H6B H 0.6556 0.3971 0.5312 0.065 Uiso 1 1 calc R . .
C7 C 0.6149(4) 0.5066(7) 1.0824(5) 0.060(3) Uani 1 1 d . . .
C9 C 0.6434(5) 0.2638(7) 0.5185(6) 0.067(3) Uani 1 1 d . . .
H9A H 0.6287 0.2660 0.4637 0.081 Uiso 1 1 calc R . .
H9B H 0.6665 0.2130 0.5312 0.081 Uiso 1 1 calc R . .
C11 C 0.5757(4) 0.5184(7) 1.0029(5) 0.060(3) Uani 1 1 d . G .
H11A H 0.5662 0.5796 0.9948 0.072 Uiso 1 1 calc R . .
H11B H 0.5435 0.4856 0.9988 0.072 Uiso 1 1 calc R . .
C13 C 0.5998(5) 0.2513(8) 0.5495(6) 0.072(3) Uani 1 1 d . . .
H13A H 0.5833 0.1952 0.5323 0.086 Uiso 1 1 calc R . .
H13B H 0.5733 0.2961 0.5290 0.086 Uiso 1 1 calc R . .
C23 C 0.5329(6) 0.8853(8) 0.6390(10) 0.110(6) Uani 1 1 d . . .
H23A H 0.5694 0.8893 0.6384 0.132 Uiso 1 1 calc R A 1
H23B H 0.5308 0.9112 0.6856 0.132 Uiso 1 1 calc R A 1
C27 C 0.4677(5) 0.2707(9) 0.8440(9) 0.091(4) Uani 1 1 d . . .
H27A H 0.4371 0.2824 0.8000 0.109 Uiso 1 1 calc R B 1
H27B H 0.4782 0.2101 0.8428 0.109 Uiso 1 1 calc R B 1
C29 C 0.5127(4) 0.3306(7) 0.8465(8) 0.072(3) Uani 1 1 d . H .
H29A H 0.5404 0.3227 0.8947 0.086 Uiso 1 1 calc R . .
H29B H 0.5274 0.3136 0.8069 0.086 Uiso 1 1 calc R . .
C1A C 0.5578(4) 0.2324(7) 0.6779(6) 0.056(3) Uani 1 1 d . . .
H1AA H 0.5686 0.2124 0.7301 0.067 Uiso 1 1 calc R . .
H1AB H 0.5391 0.2873 0.6761 0.067 Uiso 1 1 calc R . .
C1B C 0.5180(5) 0.1655(9) 0.6295(7) 0.082(4) Uani 1 1 d . E .
H1BA H 0.5042 0.1873 0.5780 0.098 Uiso 1 1 calc R . .
H1BB H 0.5366 0.1112 0.6281 0.098 Uiso 1 1 calc R . .
C1C C 0.4726(5) 0.1473(9) 0.6586(9) 0.100(5) Uani 1 1 d . . .
H1CA H 0.4475 0.1085 0.6238 0.120 Uiso 1 1 calc R C 1
H1CB H 0.4542 0.2015 0.6613 0.120 Uiso 1 1 calc R C 1
C1D C 0.8446(4) 0.4403(8) 0.5354(7) 0.069(3) Uani 1 1 d . . .
H1D H 0.8372 0.3987 0.4970 0.083 Uiso 1 1 calc R D 1
C1E C 0.7382(4) 0.7927(5) 0.7749(6) 0.050(2) Uani 1 1 d . . .
H1EA H 0.7704 0.8269 0.7949 0.061 Uiso 1 1 calc R . .
H1EB H 0.7237 0.8061 0.7213 0.061 Uiso 1 1 calc R . .
C1F C 0.7879(4) 0.6616(6) 0.8844(5) 0.052(2) Uani 1 1 d . . .
H1FA H 0.7597 0.6615 0.9077 0.062 Uiso 1 1 calc R . .
H1FB H 0.8033 0.6035 0.8912 0.062 Uiso 1 1 calc R . .
C1G C 0.6985(5) 0.8231(6) 0.8132(7) 0.065(3) Uani 1 1 d . . .
H1GA H 0.7141 0.8183 0.8678 0.079 Uiso 1 1 calc R . .
H1GB H 0.6670 0.7864 0.7977 0.079 Uiso 1 1 calc R . .
C24 C 0.8303(5) 0.7233(9) 0.9296(7) 0.093(4) Uani 1 1 d . . .
H24A H 0.8174 0.7829 0.9212 0.112 Uiso 1 1 calc R . .
H24B H 0.8616 0.7185 0.9131 0.112 Uiso 1 1 calc R . .
C1I C 0.6826(7) 0.9193(8) 0.7915(11) 0.121(7) Uani 1 1 d . . .
H1IA H 0.7139 0.9562 0.8093 0.145 Uiso 1 1 calc R . .
H1IB H 0.6690 0.9244 0.7368 0.145 Uiso 1 1 calc R . .
C1H C 0.7681(3) 0.2757(6) 0.8772(4) 0.040(2) Uani 1 1 d . . .
H1HA H 0.7919 0.3255 0.8841 0.048 Uiso 1 1 calc R . .
H1HB H 0.7413 0.2900 0.9011 0.048 Uiso 1 1 calc R . .
C1J C 0.8000(4) 0.1985(7) 0.9189(6) 0.059(3) Uani 1 1 d . . .
H1JA H 0.8243 0.1791 0.8923 0.071 Uiso 1 1 calc R . .
H1JB H 0.7760 0.1507 0.9191 0.071 Uiso 1 1 calc R . .
C1K C 0.7862(4) 0.2275(6) 0.7354(6) 0.051(2) Uani 1 1 d . . .
H1KA H 0.8019 0.1735 0.7596 0.061 Uiso 1 1 calc R . .
H1KB H 0.7697 0.2155 0.6819 0.061 Uiso 1 1 calc R . .
C1L C 0.8304(4) 0.2950(9) 0.7444(7) 0.068(3) Uani 1 1 d . . .
H1LA H 0.8147 0.3510 0.7251 0.082 Uiso 1 1 calc R . .
H1LB H 0.8501 0.3020 0.7977 0.082 Uiso 1 1 calc R . .
C1N C 0.8317(4) 0.2212(8) 1.0000(6) 0.066(3) Uani 1 1 d . . .
H1NA H 0.8079 0.2447 1.0257 0.079 Uiso 1 1 calc R . .
H1NB H 0.8479 0.1686 1.0264 0.079 Uiso 1 1 calc R . .
C1O C 0.8679(5) 0.2664(10) 0.7018(9) 0.101(5) Uani 1 1 d . . .
H1O H 0.8642 0.2140 0.6753 0.121 Uiso 1 1 calc R . .
O1 O 0.8728(3) 0.2844(6) 1.0026(4) 0.081(2) Uani 1 1 d . . .
O4 O 0.9081(4) 0.3252(8) 0.7058(7) 0.126(4) Uani 1 1 d . . .
O7 O 0.4916(5) 0.1063(9) 0.7353(8) 0.148(5) Uani 1 1 d . E 1
O3 O 0.4964(5) 0.9319(7) 0.5719(6) 0.124(4) Uani 1 1 d . F 1
O5 O 0.6235(5) 0.4145(8) 1.1043(7) 0.068(3) Uani 0.58 1 d P G 1
O9 O 0.4558(4) 0.2903(10) 0.9143(10) 0.171(7) Uani 1 1 d . H 1
C1M C 0.8464(6) 0.6993(16) 1.0214(13) 0.175(13) Uani 1 1 d . . .
H1M H 0.8386 0.7316 1.0590 0.210 Uiso 1 1 calc R . .
O10 O 0.6439(5) 0.9479(7) 0.8230(9) 0.149(5) Uani 1 1 d . . .
O11 O 0.8720(5) 0.6260(12) 1.0292(7) 0.156(6) Uani 1 1 d . . .
O12 O 0.8927(4) 0.4442(7) 0.5953(6) 0.115(4) Uani 1 1 d . I 1
O13 O 0.5984(6) 0.5677(12) 1.1254(8) 0.057(4) Uani 0.42 1 d P G 2
O14 O 0.7522(9) 0.9718(12) 1.0192(10) 0.242(9) Uani 1 1 d . . .
O15 O 0.4503(4) 0.7320(6) 0.9416(7) 0.112(3) Uani 1 1 d . . .
O16 O 0.4282(5) 0.8460(9) 0.1410(6) 0.142(5) Uani 1 1 d . . .
O17 O 0.5853(5) 0.0788(16) 0.8258(8) 0.209(9) Uani 1 1 d . . .
O18 O 0.5332(4) 0.8533(10) 0.1555(7) 0.147(5) Uani 1 1 d . . .

loop_
_atom_site_aniso_label
_atom_site_aniso_U_11
_atom_site_aniso_U_22
_atom_site_aniso_U_33
_atom_site_aniso_U_23
_atom_site_aniso_U_13
_atom_site_aniso_U_12
Mo1 0.0264(3) 0.0285(4) 0.0312(3) -0.0008(3) 0.0067(2) 0.0016(3)
Mo2 0.0340(3) 0.0262(4) 0.0302(4) -0.0014(3) 0.0087(3) 0.0044(3)
Mo3 0.0316(3) 0.0243(3) 0.0304(4) -0.0019(3) 0.0111(3) 0.0007(3)
S4 0.0380(9) 0.0298(10) 0.0302(8) -0.0018(10) 0.0070(7) 0.0042(10)
S5 0.0317(9) 0.0303(11) 0.0354(11) 0.0013(9) 0.0092(8) 0.0010(8)
S6 0.0340(9) 0.0299(11) 0.0332(10) -0.0070(8) 0.0124(8) -0.0014(8)
P7 0.0309(9) 0.0386(13) 0.0394(10) 0.0019(10) 0.0124(8) 0.0011(9)
S8 0.0288(8) 0.0363(12) 0.0341(9) 0.0011(9) 0.0096(7) 0.0014(8)
P9 0.0332(10) 0.0389(13) 0.0423(12) 0.0054(10) 0.0103(9) 0.0069(9)
P1 0.0378(11) 0.0396(13) 0.0473(13) -0.0092(11) 0.0183(10) -0.0092(10)
P3 0.0482(11) 0.0328(13) 0.0439(12) 0.0015(9) 0.0243(10) 0.0060(9)
P4 0.0377(11) 0.0339(12) 0.0440(12) 0.0046(10) 0.0138(9) 0.0099(9)
P5 0.0537(13) 0.0335(13) 0.0507(14) -0.0123(11) 0.0048(11) -0.0011(11)
O2 0.054(3) 0.026(3) 0.037(3) 0.001(2) 0.010(3) 0.004(3)
O6 0.031(3) 0.040(3) 0.039(3) -0.002(2) -0.001(2) 0.001(2)
O8 0.052(3) 0.037(3) 0.041(3) -0.010(3) 0.019(3) 0.011(3)
C15 0.043(4) 0.043(5) 0.045(5) 0.002(4) 0.019(4) 0.004(4)
C16 0.044(5) 0.050(6) 0.075(7) -0.022(5) 0.027(5) -0.017(4)
C20 0.029(4) 0.050(6) 0.063(6) 0.000(4) 0.023(4) 0.011(4)
C17 0.040(4) 0.052(6) 0.040(5) -0.009(4) 0.001(4) -0.006(4)
C18 0.062(6) 0.028(5) 0.086(8) 0.002(5) 0.014(5) 0.010(4)
C12 0.038(4) 0.070(7) 0.053(5) 0.014(5) 0.002(4) 0.018(5)
C1 0.063(5) 0.040(5) 0.040(5) 0.011(4) 0.019(4) 0.011(4)
C19 0.077(6) 0.048(6) 0.039(5) 0.007(4) 0.027(5) 0.004(5)
C21 0.069(6) 0.051(6) 0.047(5) 0.011(5) 0.024(5) 0.005(5)
C25 0.066(6) 0.036(5) 0.083(7) -0.007(5) 0.046(6) -0.005(5)
C26 0.039(5) 0.074(8) 0.046(5) -0.008(5) -0.002(4) 0.005(5)
P2 0.0690(15) 0.0535(16) 0.0400(11) 0.0012(12) 0.0225(11) 0.0208(13)
C5 0.031(4) 0.054(5) 0.045(4) 0.003(5) 0.011(3) 0.003(4)
C8 0.059(5) 0.031(5) 0.054(5) 0.011(4) 0.027(4) 0.013(4)
C10 0.055(5) 0.029(5) 0.064(6) 0.007(4) 0.024(5) 0.015(4)
C14 0.026(4) 0.048(5) 0.051(5) 0.004(4) 0.011(4) 0.001(4)
C2 0.059(6) 0.043(6) 0.107(9) 0.026(6) 0.043(6) 0.024(5)
C3 0.065(5) 0.044(5) 0.049(5) 0.003(4) 0.029(4) 0.016(4)
F1 0.084(4) 0.072(4) 0.061(3) -0.001(3) 0.038(3) 0.004(4)
F2 0.084(4) 0.064(4) 0.066(4) 0.000(3) 0.010(3) 0.030(3)
F3 0.128(6) 0.066(4) 0.056(4) -0.002(3) 0.014(4) 0.008(4)
F4 0.129(6) 0.114(6) 0.084(5) 0.035(4) 0.067(4) 0.042(5)
F6 0.084(4) 0.102(5) 0.078(4) 0.016(4) 0.033(3) 0.046(4)
F7 0.081(4) 0.071(4) 0.102(5) -0.002(4) 0.018(4) -0.005(4)
C4 0.062(6) 0.029(5) 0.089(8) -0.017(5) 0.013(6) -0.010(4)
C6 0.074(6) 0.051(6) 0.040(5) 0.004(4) 0.022(5) 0.021(5)
C7 0.065(6) 0.066(7) 0.044(5) -0.005(5) 0.010(4) 0.001(5)
C9 0.097(8) 0.055(7) 0.042(6) -0.022(5) 0.010(6) 0.019(6)
C11 0.058(5) 0.084(8) 0.033(4) -0.008(4) 0.009(4) 0.022(5)
C13 0.102(9) 0.058(7) 0.044(6) -0.023(5) 0.005(6) 0.003(6)
C23 0.109(10) 0.055(8) 0.170(15) 0.070(9) 0.048(10) 0.042(8)
C27 0.083(8) 0.082(9) 0.125(12) 0.009(8) 0.058(9) -0.013(7)
C29 0.046(5) 0.040(6) 0.123(10) 0.019(6) 0.017(6) 0.000(5)
C1A 0.060(6) 0.038(6) 0.052(6) -0.004(4) -0.009(5) -0.012(5)
C1B 0.078(8) 0.076(9) 0.071(8) -0.021(7) -0.008(6) -0.027(7)
C1C 0.067(8) 0.081(10) 0.126(12) 0.004(9) -0.008(8) -0.036(7)
C1D 0.071(7) 0.072(7) 0.073(7) -0.013(6) 0.034(6) 0.018(6)
C1E 0.068(6) 0.028(5) 0.069(6) -0.009(4) 0.041(5) -0.020(4)
C1F 0.056(5) 0.049(6) 0.044(5) -0.012(4) 0.007(4) -0.005(4)
C1G 0.093(7) 0.037(5) 0.082(7) -0.011(5) 0.049(6) -0.011(5)
C24 0.090(9) 0.079(9) 0.082(9) -0.021(7) -0.013(7) -0.026(7)
C1I 0.165(14) 0.042(7) 0.214(18) -0.007(9) 0.144(15) 0.014(8)
C1H 0.043(4) 0.046(5) 0.035(4) 0.002(4) 0.017(4) 0.008(4)
C1J 0.064(6) 0.048(6) 0.063(6) 0.020(5) 0.018(5) 0.021(5)
C1K 0.059(5) 0.037(5) 0.064(6) 0.010(4) 0.029(5) 0.024(4)
C1L 0.057(6) 0.089(9) 0.072(7) 0.007(6) 0.040(5) 0.021(6)
C1N 0.081(7) 0.073(8) 0.046(6) 0.025(5) 0.025(5) 0.032(6)
C1O 0.074(7) 0.117(12) 0.145(13) 0.022(10) 0.082(9) 0.024(8)
O1 0.072(5) 0.103(7) 0.058(5) 0.010(5) 0.004(4) 0.006(5)
O4 0.077(5) 0.155(10) 0.179(10) 0.047(9) 0.087(6) 0.032(7)
O7 0.107(8) 0.139(11) 0.187(13) 0.021(10) 0.029(8) -0.039(8)
O3 0.157(10) 0.085(7) 0.118(8) 0.015(6) 0.026(7) 0.003(7)
O5 0.079(8) 0.045(7) 0.066(8) 0.004(6) 0.001(6) 0.016(6)
O9 0.096(8) 0.162(12) 0.248(17) 0.115(13) 0.043(9) -0.012(8)
C1M 0.085(11) 0.19(2) 0.19(2) -0.141(19) -0.046(12) 0.047(13)
O10 0.147(10) 0.077(8) 0.240(15) -0.004(8) 0.084(10) 0.021(7)
O11 0.108(9) 0.243(17) 0.101(8) 0.017(10) 0.012(7) -0.066(10)
O12 0.100(7) 0.127(9) 0.126(8) -0.009(7) 0.045(6) 0.038(6)
O13 0.056(8) 0.074(11) 0.040(8) 0.009(8) 0.012(6) 0.008(9)
O14 0.43(3) 0.136(13) 0.236(17) 0.064(14) 0.209(19) 0.065(18)
O15 0.134(8) 0.075(6) 0.159(10) 0.001(6) 0.094(8) -0.004(6)
O16 0.174(11) 0.161(12) 0.107(8) 0.025(8) 0.067(8) 0.024(9)
O17 0.121(10) 0.38(3) 0.119(10) 0.029(14) 0.022(8) 0.011(14)
O18 0.103(7) 0.206(15) 0.154(10) -0.014(10) 0.069(7) 0.018(8)

loop_
_atom_type_symbol
_atom_type_description
_atom_type_scat_dispersion_real
_atom_type_scat_dispersion_imag
_atom_type_scat_source
C C 0.0033 0.0016 'International Tables Vol C Tables 4.2.6.8 and 6.1.1.4'
H H 0.0000 0.0000 'International Tables Vol C Tables 4.2.6.8 and 6.1.1.4'
O O 0.0106 0.0060 'International Tables Vol C Tables 4.2.6.8 and 6.1.1.4'
P P 0.1023 0.0942 'International Tables Vol C Tables 4.2.6.8 and 6.1.1.4'
S S 0.1246 0.1234 'International Tables Vol C Tables 4.2.6.8 and 6.1.1.4'
Mo Mo -1.6832 0.6857 'International Tables Vol C Tables 4.2.6.8 and 6.1.1.4'
F F 0.0171 0.0103 'International Tables Vol C Tables 4.2.6.8 and 6.1.1.4'

loop_
_geom_angle_atom_site_label_1
_geom_angle_atom_site_label_2
_geom_angle_atom_site_label_3
_geom_angle
Mo2 Mo1 Mo3 60.12(2)
S4 Mo1 Mo2 53.99(5)
S4 Mo1 Mo3 54.01(5)
S4 Mo1 P7 167.26(6)
S4 Mo1 P9 91.72(7)
S5 Mo1 Mo2 53.29(5)
S5 Mo1 Mo3 98.49(5)
S5 Mo1 S4 105.97(8)
S5 Mo1 P7 82.86(7)
S5 Mo1 P9 161.32(7)
S6 Mo1 Mo2 98.74(5)
S6 Mo1 Mo3 53.13(5)
S6 Mo1 S4 105.70(7)
S6 Mo1 S5 96.72(7)
S6 Mo1 P7 81.87(7)
S6 Mo1 P9 83.87(8)
P7 Mo1 Mo2 136.06(5)
P7 Mo1 Mo3 134.93(5)
P7 Mo1 P9 78.73(7)
P9 Mo1 Mo2 145.21(5)
P9 Mo1 Mo3 96.75(5)
O6 Mo1 Mo2 107.25(16)
O6 Mo1 Mo3 142.79(16)
O6 Mo1 S4 89.59(17)
O6 Mo1 S5 99.11(17)
O6 Mo1 S6 154.00(17)
O6 Mo1 P7 79.80(17)
O6 Mo1 P9 74.60(17)
Mo1 Mo2 Mo3 60.05(2)
S4 Mo2 Mo1 53.96(4)
S4 Mo2 Mo3 53.98(5)
S4 Mo2 P4 167.65(8)
S4 Mo2 P5 92.92(8)
S5 Mo2 Mo1 53.12(5)
S5 Mo2 Mo3 98.30(6)
S5 Mo2 S4 105.76(7)
S5 Mo2 P4 81.98(7)
S5 Mo2 P5 84.78(8)
S8 Mo2 Mo1 98.14(5)
S8 Mo2 Mo3 52.84(5)
S8 Mo2 S4 105.49(8)
S8 Mo2 S5 96.25(7)
S8 Mo2 P4 82.78(8)
S8 Mo2 P5 160.44(8)
P4 Mo2 Mo1 135.02(6)
P4 Mo2 Mo3 135.51(6)
P4 Mo2 P5 78.01(8)
P5 Mo2 Mo1 98.03(6)
P5 Mo2 Mo3 146.47(6)
O8 Mo2 Mo1 142.19(16)
O8 Mo2 Mo3 106.92(17)
O8 Mo2 S4 89.03(17)
O8 Mo2 S5 154.77(18)
O8 Mo2 S8 99.36(17)
O8 Mo2 P4 80.47(17)
O8 Mo2 P5 73.96(18)
Mo1 Mo3 Mo2 59.83(2)
S4 Mo3 Mo1 53.83(4)
S4 Mo3 Mo2 53.83(5)
S4 Mo3 P1 168.09(8)
S4 Mo3 P3 92.63(7)
S6 Mo3 Mo1 52.98(5)
S6 Mo3 Mo2 98.41(6)
S6 Mo3 S4 105.39(7)
S6 Mo3 P1 82.39(7)
S6 Mo3 P3 160.45(8)
S8 Mo3 Mo1 98.13(5)
S8 Mo3 Mo2 53.06(5)
S8 Mo3 S4 105.56(8)
S8 Mo3 S6 96.72(7)
S8 Mo3 P1 82.04(7)
S8 Mo3 P3 85.41(7)
P1 Mo3 Mo1 135.23(6)
P1 Mo3 Mo2 135.00(6)
P1 Mo3 P3 78.65(7)
P3 Mo3 Mo1 146.11(6)
P3 Mo3 Mo2 98.35(5)
O2 Mo3 Mo1 107.74(16)
O2 Mo3 Mo2 142.78(16)
O2 Mo3 S4 89.82(17)
O2 Mo3 S6 99.09(16)
O2 Mo3 S8 154.13(17)
O2 Mo3 P1 79.91(17)
O2 Mo3 P3 72.99(16)
Mo1 S4 Mo2 72.04(5)
Mo1 S4 Mo3 72.15(5)
Mo2 S4 Mo3 72.20(5)
Mo1 S5 Mo2 73.59(6)
Mo1 S6 Mo3 73.89(6)
C15 P7 Mo1 108.1(3)
C15 P7 C14 101.7(4)
C5 P7 Mo1 117.2(2)
C5 P7 C15 106.5(4)
C5 P7 C14 104.1(4)
C14 P7 Mo1 117.7(3)
Mo3 S8 Mo2 74.10(5)
C20 P9 Mo1 107.8(3)
C12 P9 Mo1 112.1(3)
C12 P9 C20 103.9(4)
C12 P9 C10 106.3(5)
C10 P9 Mo1 122.5(3)
C10 P9 C20 102.3(4)
C16 P1 Mo3 109.2(3)
C1E P1 Mo3 116.6(3)
C1E P1 C16 102.6(4)
C1F P1 Mo3 118.3(3)
C1F P1 C16 103.9(5)
C1F P1 C1E 104.4(5)
C19 P3 Mo3 113.8(3)
C19 P3 C25 103.1(5)
C19 P3 C8 104.7(4)
C25 P3 Mo3 107.5(3)
C8 P3 Mo3 122.4(3)
C8 P3 C25 103.3(4)
C18 P4 Mo2 110.1(3)
C1H P4 Mo2 116.0(3)
C1H P4 C18 105.4(5)
C1K P4 Mo2 115.9(3)
C1K P4 C18 102.1(5)
C1K P4 C1H 105.9(4)
C4 P5 Mo2 107.9(3)
C13 P5 Mo2 112.8(4)
C13 P5 C4 103.2(5)
C13 P5 C1A 107.0(5)
C1A P5 Mo2 119.9(3)
C1A P5 C4 104.5(5)
C1 O2 Mo3 131.8(5)
C17 O6 Mo1 133.8(5)
C6 O8 Mo2 130.9(5)
C20 C15 P7 110.0(6)
C25 C16 P1 106.0(6)
C15 C20 P9 110.7(5)
O6 C17 C26 110.6(7)
C4 C18 P4 107.1(7)
C26 C12 P9 114.8(6)
O2 C1 C21 110.9(7)
C21 C19 P3 113.5(6)
C1 C21 C19 114.7(8)
C16 C25 P3 109.7(6)
C12 C26 C17 113.8(7)
F1 P2 F2 90.2(3)
F1 P2 F3 87.9(4)
F1 P2 F6 88.6(3)
F2 P2 F3 90.1(4)
F2 P2 F6 178.3(4)
F4 P2 F1 179.3(4)
F4 P2 F2 89.2(4)
F4 P2 F3 91.7(4)
F4 P2 F6 92.1(4)
F4 P2 F7 91.1(4)
F6 P2 F3 91.1(4)
F7 P2 F1 89.3(4)
F7 P2 F2 89.6(4)
F7 P2 F3 177.2(4)
F7 P2 F6 89.2(4)
C11 C5 P7 115.8(5)
C3 C8 P3 116.7(6)
C2 C10 P9 115.3(7)
C29 C14 P7 115.4(6)
C23 C2 C10 113.6(10)
C1D C3 C8 113.7(8)
C18 C4 P5 110.1(6)
O8 C6 C9 111.4(8)
O5 C7 C11 112.4(9)
O13 C7 C11 103.8(9)
O13 C7 O5 122.7(12)
C13 C9 C6 116.3(8)
C7 C11 C5 112.0(7)
C9 C13 P5 115.1(8)
C2 C23 O3 107.4(13)
O9 C27 C29 103.7(12)
C14 C29 C27 115.4(9)
C1B C1A P5 117.7(9)
C1C C1B C1A 113.2(11)
C1B C1C O7 110.8(11)
O12 C1D C3 112.3(10)
C1G C1E P1 117.4(6)
C24 C1F P1 120.7(8)
C1E C1G C1I 110.0(9)
C1F C24 C1M 109.8(12)
O10 C1I C1G 111.3(11)
C1J C1H P4 116.7(7)
C1H C1J C1N 112.0(9)
C1L C1K P4 113.6(7)
C1O C1L C1K 110.4(11)
O1 C1N C1J 111.3(8)
O4 C1O C1L 113.7(13)
O11 C1M C24 105.3(15)

loop_
_geom_bond_atom_site_label_1
_geom_bond_atom_site_label_2
_geom_bond_distance
Mo1 Mo2 2.7987(9)
Mo1 Mo3 2.8051(8)
Mo1 S4 2.3790(17)
Mo1 S5 2.334(2)
Mo1 S6 2.331(2)
Mo1 P7 2.5253(19)
Mo1 P9 2.582(2)
Mo1 O6 2.006(5)
Mo2 Mo3 2.8071(9)
Mo2 S4 2.380(2)
Mo2 S5 2.339(2)
Mo2 S8 2.333(2)
Mo2 P4 2.517(2)
Mo2 P5 2.577(2)
Mo2 O8 2.022(5)
Mo3 S4 2.384(2)
Mo3 S6 2.336(2)
Mo3 S8 2.326(2)
Mo3 P1 2.519(2)
Mo3 P3 2.581(2)
Mo3 O2 2.027(5)
P7 C15 1.845(9)
P7 C5 1.840(7)
P7 C14 1.855(8)
P9 C20 1.859(8)
P9 C12 1.839(9)
P9 C10 1.855(9)
P1 C16 1.876(9)
P1 C1E 1.823(9)
P1 C1F 1.804(10)
P3 C19 1.826(9)
P3 C25 1.857(10)
P3 C8 1.831(8)
P4 C18 1.828(10)
P4 C1H 1.826(8)
P4 C1K 1.826(8)
P5 C4 1.844(10)
P5 C13 1.822(10)
P5 C1A 1.838(11)
O2 C1 1.409(10)
O6 C17 1.415(10)
O8 C6 1.414(10)
C15 C20 1.520(12)
C16 C25 1.571(15)
C17 C26 1.539(13)
C18 C4 1.572(15)
C12 C26 1.517(14)
C1 C21 1.537(12)
C19 C21 1.545(14)
P2 F1 1.596(6)
P2 F2 1.598(6)
P2 F3 1.622(7)
P2 F4 1.563(7)
P2 F6 1.616(6)
P2 F7 1.583(8)
C5 C11 1.526(11)
C8 C3 1.530(11)
C10 C2 1.519(13)
C14 C29 1.477(13)
C2 C23 1.490(17)
C3 C1D 1.481(12)
C6 C9 1.533(15)
C7 C11 1.526(12)
C7 O5 1.465(16)
C7 O13 1.385(19)
C9 C13 1.451(16)
C23 O3 1.496(16)
C27 C29 1.490(15)
C27 O9 1.47(2)
C1A C1B 1.541(14)
C1B C1C 1.486(19)
C1C O7 1.494(18)
C1D O12 1.405(15)
C1E C1G 1.513(13)
C1F C24 1.504(14)
C1G C1I 1.549(17)
C24 C1M 1.66(3)
C1I O10 1.397(15)
C1H C1J 1.517(12)
C1J C1N 1.517(14)
C1K C1L 1.529(15)
C1L C1O 1.514(14)
C1N O1 1.442(14)
C1O O4 1.376(17)
C1M O11 1.29(2)
